data_7106784
loop_
_publ_author_name
'Pierre Mobian'
'Clarisse Huguenard'
'Marc Henry'

_publ_section_title
;
 A guest-induced reversible switching of a self-assembled H-bonded
 supramolecular framework
;
_journal_name_full Chem.Commun.
_journal_page_first 9630
_journal_paper_doi 10.1039/c1cc13124a
_journal_volume 47
_journal_year 2011
_chemical_formula_moiety 'C28 H26 O2'
_chemical_formula_sum 'C28 H26 O2'
_chemical_formula_weight 394.49
_chemical_name_systematic
;

?

;
_space_group_IT_number 14
_symmetry_cell_setting monoclinic
_symmetry_space_group_name_Hall '-P 2yn'
_symmetry_space_group_name_H-M 'P 1 21/n 1'
_atom_sites_solution_hydrogens geom
_atom_sites_solution_primary direct
_atom_sites_solution_secondary difmap
_audit_creation_method SHELXL-97
_cell_angle_alpha 90.00
_cell_angle_beta 91.060(3)
_cell_angle_gamma 90.00
_cell_formula_units_Z 8
_cell_length_a 7.9028(12)
_cell_length_b 18.958(2)
_cell_length_c 28.683(5)
_cell_measurement_reflns_used 943
_cell_measurement_temperature 173(2)
_cell_measurement_theta_max 21.49
_cell_measurement_theta_min 2.66
_cell_volume 4296.6(11)
_computing_cell_refinement 'Bruker SMART'
_computing_data_collection 'Bruker SMART'
_computing_data_reduction 'Bruker SAINT'
_computing_molecular_graphics 'Bruker SHELXTL'
_computing_publication_material 'Bruker SHELXTL'
_computing_structure_refinement 'SHELXL-97 (Sheldrick, 1997)'
_computing_structure_solution 'SHELXS-97 (Sheldrick, 1990)'
_diffrn_ambient_temperature 173(2)
_diffrn_measured_fraction_theta_full 0.996
_diffrn_measured_fraction_theta_max 0.996
_diffrn_measurement_device_type 'CCD area detector'
_diffrn_measurement_method 'phi and omega scans'
_diffrn_radiation_monochromator graphite
_diffrn_radiation_source 'fine-focus sealed tube'
_diffrn_radiation_type MoK\a
_diffrn_radiation_wavelength 0.71073
_diffrn_reflns_av_R_equivalents 0.0524
_diffrn_reflns_av_sigmaI/netI 0.0775
_diffrn_reflns_limit_h_max 10
_diffrn_reflns_limit_h_min -10
_diffrn_reflns_limit_k_max 24
_diffrn_reflns_limit_k_min -24
_diffrn_reflns_limit_l_max 31
_diffrn_reflns_limit_l_min -37
_diffrn_reflns_number 30618
_diffrn_reflns_theta_full 27.49
_diffrn_reflns_theta_max 27.49
_diffrn_reflns_theta_min 2.26
_exptl_absorpt_coefficient_mu 0.075
_exptl_absorpt_correction_T_max 0.9963
_exptl_absorpt_correction_T_min 0.9925
_exptl_absorpt_correction_type multi-scan
_exptl_absorpt_process_details sadabs
_exptl_crystal_colour colorless
_exptl_crystal_density_diffrn 1.220
_exptl_crystal_density_meas ?
_exptl_crystal_density_method 'not measured'
_exptl_crystal_description prism
_exptl_crystal_F_000 1680
_exptl_crystal_size_max 0.10
_exptl_crystal_size_mid 0.05
_exptl_crystal_size_min 0.05
_refine_diff_density_max 0.459
_refine_diff_density_min -0.242
_refine_diff_density_rms 0.054
_refine_ls_extinction_coef 0.0050(6)
_refine_ls_extinction_expression Fc^*^=kFc[1+0.001xFc^2^\l^3^/sin(2\q)]^-1/4^
_refine_ls_extinction_method SHELXL
_refine_ls_goodness_of_fit_ref 1.006
_refine_ls_hydrogen_treatment constr
_refine_ls_matrix_type full
_refine_ls_number_parameters 554
_refine_ls_number_reflns 9829
_refine_ls_number_restraints 0
_refine_ls_restrained_S_all 1.006
_refine_ls_R_factor_all 0.1240
_refine_ls_R_factor_gt 0.0544
_refine_ls_shift/su_max 0.027
_refine_ls_shift/su_mean 0.000
_refine_ls_structure_factor_coef Fsqd
_refine_ls_weighting_details 'calc w=1/[\s^2^(Fo^2^)+(0.0711P)^2^+0.3971P] where P=(Fo^2^+2Fc^2^)/3'
_refine_ls_weighting_scheme calc
_refine_ls_wR_factor_gt 0.1297
_refine_ls_wR_factor_ref 0.1606
_reflns_number_gt 5158
_reflns_number_total 9829
_reflns_threshold_expression >2sigma(I)
_cod_data_source_file c1cc13124a.txt
_cod_data_source_block e998a
_cod_depositor_comments
;
The following automatic conversions were performed:

'_exptl_crystal_density_meas' value 'none' was changed to '?' - the
value is perceived as not measured.

Automatic conversion script
Id: cif_fix_values 3008 2015-01-20 13:52:24Z robertas 
;
_cod_original_cell_volume 4296.5(11)
_cod_original_sg_symbol_H-M P2(1)/n
_cod_database_code 7106784

loop_
_symmetry_equiv_pos_as_xyz
'x, y, z'
'-x+1/2, y+1/2, -z+1/2'
'-x, -y, -z'
'x-1/2, -y-1/2, z-1/2'

loop_
_atom_site_label
_atom_site_type_symbol
_atom_site_fract_x
_atom_site_fract_y
_atom_site_fract_z
_atom_site_U_iso_or_equiv
_atom_site_adp_type
_atom_site_occupancy
_atom_site_symmetry_multiplicity
_atom_site_calc_flag
_atom_site_refinement_flags
_atom_site_disorder_assembly
_atom_site_disorder_group
C1 C 1.0981(3) 0.42617(12) 0.32645(8) 0.0331(5) Uani 1 1 d . . .
C2 C 1.2328(3) 0.37866(12) 0.32539(9) 0.0374(6) Uani 1 1 d . . .
H2A H 1.3164 0.3836 0.3022 0.045 Uiso 1 1 calc R . .
C3 C 1.2466(3) 0.32411(12) 0.35776(9) 0.0415(6) Uani 1 1 d . . .
C4 C 1.1227(4) 0.31749(13) 0.39097(9) 0.0463(7) Uani 1 1 d . . .
H4A H 1.1310 0.2801 0.4129 0.056 Uiso 1 1 calc R . .
C5 C 0.9861(3) 0.36378(13) 0.39332(9) 0.0424(6) Uani 1 1 d . . .
C6 C 0.9769(3) 0.41819(13) 0.36086(9) 0.0388(6) Uani 1 1 d . . .
H6 H 0.8857 0.4508 0.3621 0.047 Uiso 1 1 calc R . .
C7 C 1.3929(4) 0.27305(15) 0.35595(11) 0.0616(8) Uani 1 1 d . . .
H7A H 1.3836 0.2448 0.3274 0.092 Uiso 1 1 calc R . .
H7B H 1.3903 0.2418 0.3832 0.092 Uiso 1 1 calc R . .
H7C H 1.4996 0.2994 0.3561 0.092 Uiso 1 1 calc R . .
C8 C 0.8504(4) 0.35561(15) 0.42953(10) 0.0556(8) Uani 1 1 d . . .
H8A H 0.7422 0.3444 0.4140 0.083 Uiso 1 1 calc R . .
H8B H 0.8395 0.3998 0.4470 0.083 Uiso 1 1 calc R . .
H8C H 0.8817 0.3174 0.4510 0.083 Uiso 1 1 calc R . .
C9 C 1.0802(3) 0.48454(12) 0.29188(8) 0.0323(5) Uani 1 1 d . . .
C10 C 1.0914(3) 0.47268(11) 0.24391(8) 0.0307(5) Uani 1 1 d . . .
O1 O 1.1266(2) 0.40617(8) 0.22724(6) 0.0385(4) Uani 1 1 d . . .
H1 H 1.1280 0.3773 0.2494 0.058 Uiso 1 1 calc R . .
C11 C 1.0635(3) 0.52610(12) 0.21101(8) 0.0317(5) Uani 1 1 d . . .
C12 C 1.0245(3) 0.59294(12) 0.22794(9) 0.0403(6) Uani 1 1 d . . .
H12 H 1.0047 0.6303 0.2064 0.048 Uiso 1 1 calc R . .
C13 C 1.0138(3) 0.60637(13) 0.27499(9) 0.0433(6) Uani 1 1 d . . .
H13 H 0.9875 0.6525 0.2856 0.052 Uiso 1 1 calc R . .
C14 C 1.0414(3) 0.55255(12) 0.30668(9) 0.0401(6) Uani 1 1 d . . .
H14 H 1.0339 0.5621 0.3391 0.048 Uiso 1 1 calc R . .
C15 C 1.0803(3) 0.51554(12) 0.15972(8) 0.0319(5) Uani 1 1 d . . .
C16 C 1.0007(3) 0.46151(12) 0.13406(8) 0.0323(5) Uani 1 1 d . . .
O2 O 0.9021(2) 0.41145(9) 0.15529(6) 0.0390(4) Uani 1 1 d . . .
H2 H 0.9368 0.4054 0.1829 0.059 Uiso 1 1 calc R . .
C17 C 1.0135(3) 0.45679(12) 0.08560(8) 0.0342(5) Uani 1 1 d . . .
C18 C 1.1129(3) 0.50545(13) 0.06271(9) 0.0402(6) Uani 1 1 d . . .
H18 H 1.1255 0.5018 0.0299 0.048 Uiso 1 1 calc R . .
C19 C 1.1944(3) 0.55937(13) 0.08691(9) 0.0429(6) Uani 1 1 d . . .
H19 H 1.2613 0.5927 0.0707 0.051 Uiso 1 1 calc R . .
C20 C 1.1776(3) 0.56439(12) 0.13491(9) 0.0368(6) Uani 1 1 d . . .
H20 H 1.2330 0.6016 0.1513 0.044 Uiso 1 1 calc R . .
C21 C 0.9197(3) 0.40019(12) 0.05956(8) 0.0336(5) Uani 1 1 d . . .
C22 C 0.7433(3) 0.40399(14) 0.05486(8) 0.0395(6) Uani 1 1 d . . .
H22 H 0.6852 0.4430 0.0678 0.047 Uiso 1 1 calc R . .
C23 C 0.6511(3) 0.35166(14) 0.03150(8) 0.0412(6) Uani 1 1 d . . .
C24 C 0.7388(3) 0.29551(14) 0.01322(8) 0.0421(6) Uani 1 1 d . . .
H24 H 0.6775 0.2599 -0.0031 0.050 Uiso 1 1 calc R . .
C25 C 0.9135(3) 0.28913(14) 0.01783(9) 0.0431(6) Uani 1 1 d . . .
C26 C 1.0018(3) 0.34277(14) 0.04100(9) 0.0412(6) Uani 1 1 d . . .
H26 H 1.1215 0.3397 0.0441 0.049 Uiso 1 1 calc R . .
C27 C 0.4613(3) 0.35662(17) 0.02729(10) 0.0594(8) Uani 1 1 d . . .
H27A H 0.4303 0.3962 0.0069 0.089 Uiso 1 1 calc R . .
H27B H 0.4139 0.3642 0.0582 0.089 Uiso 1 1 calc R . .
H27C H 0.4161 0.3127 0.0140 0.089 Uiso 1 1 calc R . .
C28 C 1.0050(4) 0.22541(16) -0.00053(12) 0.0661(9) Uani 1 1 d . . .
H28A H 0.9935 0.1861 0.0214 0.099 Uiso 1 1 calc R . .
H28B H 1.1251 0.2367 -0.0041 0.099 Uiso 1 1 calc R . .
H28C H 0.9559 0.2120 -0.0309 0.099 Uiso 1 1 calc R . .
C29 C 0.5675(3) 0.54417(12) 0.20160(8) 0.0327(5) Uani 1 1 d . . .
C30 C 0.5009(3) 0.59310(12) 0.23251(9) 0.0377(6) Uani 1 1 d . . .
H30 H 0.4509 0.5771 0.2605 0.045 Uiso 1 1 calc R . .
C31 C 0.5066(3) 0.66527(13) 0.22296(9) 0.0427(6) Uani 1 1 d . . .
C32 C 0.5786(3) 0.68707(13) 0.18160(10) 0.0465(7) Uani 1 1 d . . .
H32 H 0.5836 0.7361 0.1750 0.056 Uiso 1 1 calc R . .
C33 C 0.6438(3) 0.63972(13) 0.14948(9) 0.0420(6) Uani 1 1 d . . .
C34 C 0.6371(3) 0.56827(12) 0.16028(9) 0.0367(6) Uani 1 1 d . . .
H34 H 0.6811 0.5350 0.1389 0.044 Uiso 1 1 calc R . .
C35 C 0.4346(4) 0.71791(14) 0.25677(11) 0.0592(8) Uani 1 1 d . . .
H35A H 0.4660 0.7658 0.2473 0.089 Uiso 1 1 calc R . .
H35B H 0.4802 0.7085 0.2882 0.089 Uiso 1 1 calc R . .
H35C H 0.3110 0.7137 0.2568 0.089 Uiso 1 1 calc R . .
C36 C 0.7221(4) 0.66363(15) 0.10493(10) 0.0623(8) Uani 1 1 d . . .
H36A H 0.8166 0.6324 0.0974 0.093 Uiso 1 1 calc R . .
H36B H 0.7639 0.7120 0.1087 0.093 Uiso 1 1 calc R . .
H36C H 0.6371 0.6621 0.0796 0.093 Uiso 1 1 calc R . .
C37 C 0.5750(3) 0.46809(12) 0.21312(8) 0.0315(5) Uani 1 1 d . . .
C38 C 0.5165(3) 0.41640(11) 0.18171(8) 0.0299(5) Uani 1 1 d . . .
O3 O 0.4376(2) 0.43305(8) 0.14025(6) 0.0379(4) Uani 1 1 d . . .
H3 H 0.4111 0.4760 0.1402 0.057 Uiso 1 1 calc R . .
C39 C 0.5417(3) 0.34455(12) 0.19041(8) 0.0316(5) Uani 1 1 d . . .
C40 C 0.6242(3) 0.32499(12) 0.23169(8) 0.0373(6) Uani 1 1 d . . .
H40 H 0.6430 0.2764 0.2380 0.045 Uiso 1 1 calc R . .
C41 C 0.6794(3) 0.37485(13) 0.26374(9) 0.0396(6) Uani 1 1 d . . .
H41 H 0.7341 0.3606 0.2920 0.048 Uiso 1 1 calc R . .
C42 C 0.6541(3) 0.44572(12) 0.25430(8) 0.0362(6) Uani 1 1 d . . .
H42 H 0.6916 0.4799 0.2764 0.043 Uiso 1 1 calc R . .
C43 C 0.4816(3) 0.29008(11) 0.15629(8) 0.0316(5) Uani 1 1 d . . .
C44 C 0.5982(3) 0.24674(11) 0.13414(8) 0.0303(5) Uani 1 1 d . . .
O4 O 0.76955(19) 0.25879(8) 0.13887(6) 0.0396(4) Uani 1 1 d . . .
H4 H 0.7864 0.3015 0.1453 0.059 Uiso 1 1 calc R . .
C45 C 0.5435(3) 0.18957(11) 0.10663(8) 0.0329(5) Uani 1 1 d . . .
C46 C 0.3691(3) 0.18062(12) 0.09937(8) 0.0361(6) Uani 1 1 d . . .
H46 H 0.3299 0.1426 0.0805 0.043 Uiso 1 1 calc R . .
C47 C 0.2528(3) 0.22564(12) 0.11885(9) 0.0396(6) Uani 1 1 d . . .
H47 H 0.1352 0.2193 0.1127 0.048 Uiso 1 1 calc R . .
C48 C 0.3088(3) 0.28008(12) 0.14740(8) 0.0366(6) Uani 1 1 d . . .
H48 H 0.2290 0.3109 0.1611 0.044 Uiso 1 1 calc R . .
C49 C 0.6659(3) 0.13669(11) 0.08649(8) 0.0340(5) Uani 1 1 d . . .
C50 C 0.7969(3) 0.10988(12) 0.11430(9) 0.0391(6) Uani 1 1 d . . .
H50 H 0.8169 0.1290 0.1445 0.047 Uiso 1 1 calc R . .
C51 C 0.8984(3) 0.05587(13) 0.09856(9) 0.0401(6) Uani 1 1 d . . .
C52 C 0.8654(3) 0.02888(13) 0.05407(9) 0.0414(6) Uani 1 1 d . . .
H52 H 0.9330 -0.0088 0.0430 0.050 Uiso 1 1 calc R . .
C53 C 0.7359(3) 0.05553(13) 0.02538(9) 0.0405(6) Uani 1 1 d . . .
C54 C 0.6360(3) 0.10951(12) 0.04280(9) 0.0393(6) Uani 1 1 d . . .
H54 H 0.5457 0.1278 0.0241 0.047 Uiso 1 1 calc R . .
C55 C 1.0385(4) 0.02582(16) 0.12909(10) 0.0561(8) Uani 1 1 d . . .
H55A H 1.0839 0.0629 0.1496 0.084 Uiso 1 1 calc R . .
H55B H 1.1288 0.0077 0.1095 0.084 Uiso 1 1 calc R . .
H55C H 0.9936 -0.0126 0.1481 0.084 Uiso 1 1 calc R . .
C56 C 0.7065(3) 0.02727(15) -0.02342(9) 0.0503(7) Uani 1 1 d . . .
H56A H 0.5846 0.0236 -0.0299 0.075 Uiso 1 1 calc R . .
H56B H 0.7584 -0.0195 -0.0260 0.075 Uiso 1 1 calc R . .
H56C H 0.7574 0.0594 -0.0460 0.075 Uiso 1 1 calc R . .

loop_
_atom_site_aniso_label
_atom_site_aniso_U_11
_atom_site_aniso_U_22
_atom_site_aniso_U_33
_atom_site_aniso_U_23
_atom_site_aniso_U_13
_atom_site_aniso_U_12
C1 0.0391(13) 0.0301(13) 0.0298(13) -0.0051(10) -0.0067(10) -0.0050(10)
C2 0.0425(14) 0.0320(13) 0.0375(14) -0.0040(11) -0.0045(11) -0.0035(11)
C3 0.0498(15) 0.0333(14) 0.0410(15) -0.0022(11) -0.0093(13) -0.0016(11)
C4 0.0641(18) 0.0359(15) 0.0386(15) 0.0040(12) -0.0092(14) -0.0059(13)
C5 0.0544(16) 0.0368(14) 0.0358(15) -0.0018(12) -0.0032(12) -0.0105(12)
C6 0.0432(14) 0.0369(14) 0.0363(14) -0.0042(11) -0.0037(11) -0.0034(11)
C7 0.069(2) 0.0470(17) 0.068(2) 0.0063(15) -0.0117(17) 0.0134(15)
C8 0.071(2) 0.0539(18) 0.0422(17) 0.0004(13) 0.0078(15) -0.0100(15)
C9 0.0317(12) 0.0304(13) 0.0349(14) -0.0037(10) -0.0020(10) -0.0011(10)
C10 0.0312(12) 0.0244(12) 0.0363(13) -0.0042(10) -0.0015(10) 0.0000(9)
O1 0.0531(10) 0.0275(9) 0.0347(10) -0.0019(7) -0.0007(8) 0.0052(8)
C11 0.0314(12) 0.0287(12) 0.0349(13) -0.0002(10) -0.0008(10) -0.0009(10)
C12 0.0475(15) 0.0307(13) 0.0425(16) 0.0004(11) -0.0015(12) 0.0019(11)
C13 0.0531(16) 0.0306(14) 0.0461(16) -0.0080(12) -0.0034(13) 0.0056(11)
C14 0.0478(15) 0.0346(14) 0.0379(15) -0.0069(11) -0.0009(12) 0.0011(11)
C15 0.0301(11) 0.0309(13) 0.0347(13) 0.0026(10) -0.0006(10) 0.0046(10)
C16 0.0295(11) 0.0341(13) 0.0332(13) 0.0016(11) 0.0010(10) -0.0035(10)
O2 0.0387(9) 0.0464(10) 0.0321(9) -0.0002(8) 0.0025(8) -0.0116(8)
C17 0.0287(11) 0.0410(14) 0.0328(14) 0.0022(11) -0.0020(10) 0.0011(10)
C18 0.0358(13) 0.0517(16) 0.0329(14) 0.0094(12) -0.0029(11) -0.0036(12)
C19 0.0408(14) 0.0456(15) 0.0422(16) 0.0139(12) 0.0002(12) -0.0071(12)
C20 0.0345(13) 0.0333(13) 0.0426(15) 0.0061(11) -0.0044(11) 0.0002(10)
C21 0.0318(12) 0.0435(14) 0.0256(12) 0.0032(10) -0.0013(10) -0.0042(11)
C22 0.0329(12) 0.0550(16) 0.0305(14) -0.0041(12) -0.0007(10) -0.0003(11)
C23 0.0323(13) 0.0593(17) 0.0318(14) -0.0011(12) -0.0016(11) -0.0055(12)
C24 0.0411(14) 0.0570(17) 0.0280(13) -0.0042(12) -0.0020(11) -0.0128(13)
C25 0.0407(14) 0.0515(16) 0.0371(15) -0.0053(13) 0.0041(12) -0.0024(12)
C26 0.0311(12) 0.0525(16) 0.0401(15) 0.0000(12) 0.0022(11) -0.0016(12)
C27 0.0324(14) 0.094(2) 0.0513(18) -0.0139(16) -0.0066(13) -0.0091(14)
C28 0.0575(18) 0.066(2) 0.075(2) -0.0257(17) 0.0018(17) -0.0006(15)
C29 0.0320(12) 0.0291(13) 0.0367(14) -0.0027(10) -0.0054(10) -0.0013(10)
C30 0.0406(13) 0.0363(14) 0.0360(14) -0.0034(11) -0.0025(11) 0.0040(11)
C31 0.0490(15) 0.0329(14) 0.0458(16) -0.0078(12) -0.0092(13) 0.0042(12)
C32 0.0523(16) 0.0303(14) 0.0563(18) 0.0026(13) -0.0145(14) -0.0024(12)
C33 0.0424(14) 0.0370(15) 0.0464(16) 0.0065(12) -0.0064(12) -0.0038(11)
C34 0.0341(13) 0.0347(14) 0.0411(15) -0.0013(11) -0.0022(11) -0.0009(10)
C35 0.075(2) 0.0384(16) 0.064(2) -0.0145(14) -0.0064(16) 0.0089(14)
C36 0.070(2) 0.0544(18) 0.062(2) 0.0163(16) 0.0019(17) -0.0105(15)
C37 0.0294(11) 0.0304(12) 0.0346(13) -0.0036(10) 0.0024(10) 0.0005(10)
C38 0.0268(11) 0.0315(12) 0.0315(13) 0.0014(10) 0.0001(10) 0.0018(9)
O3 0.0434(9) 0.0315(9) 0.0385(10) -0.0009(8) -0.0088(8) 0.0052(8)
C39 0.0314(12) 0.0301(13) 0.0335(13) 0.0000(10) 0.0027(10) -0.0003(10)
C40 0.0437(14) 0.0313(13) 0.0369(14) 0.0010(11) -0.0010(11) -0.0017(11)
C41 0.0460(15) 0.0379(14) 0.0347(14) 0.0011(11) -0.0052(11) -0.0009(11)
C42 0.0400(13) 0.0354(14) 0.0331(14) -0.0054(11) 0.0003(11) -0.0016(11)
C43 0.0355(12) 0.0275(12) 0.0317(13) 0.0039(10) -0.0013(10) -0.0008(10)
C44 0.0305(12) 0.0294(12) 0.0311(13) 0.0029(10) -0.0032(10) -0.0012(9)
O4 0.0343(9) 0.0364(10) 0.0481(11) -0.0063(8) -0.0015(8) -0.0031(7)
C45 0.0368(13) 0.0274(12) 0.0345(13) 0.0008(10) -0.0010(10) -0.0005(10)
C46 0.0417(14) 0.0287(13) 0.0377(14) 0.0001(10) -0.0041(11) -0.0030(10)
C47 0.0331(13) 0.0380(14) 0.0476(16) -0.0016(12) -0.0027(11) -0.0032(11)
C48 0.0354(13) 0.0335(13) 0.0409(14) -0.0014(11) 0.0023(11) -0.0001(10)
C49 0.0443(14) 0.0224(12) 0.0348(14) 0.0018(10) -0.0089(11) -0.0043(10)
C50 0.0401(14) 0.0417(15) 0.0354(14) -0.0034(11) -0.0020(11) 0.0011(11)
C51 0.0432(14) 0.0423(15) 0.0346(14) 0.0034(12) -0.0005(11) 0.0075(12)
C52 0.0423(14) 0.0420(14) 0.0399(15) -0.0025(12) 0.0029(12) 0.0064(12)
C53 0.0426(14) 0.0423(15) 0.0366(14) -0.0049(12) -0.0007(12) 0.0010(12)
C54 0.0420(14) 0.0367(14) 0.0392(15) 0.0011(11) -0.0025(11) 0.0036(11)
C55 0.0535(17) 0.072(2) 0.0426(17) 0.0024(15) -0.0013(13) 0.0269(15)
C56 0.0505(16) 0.0571(17) 0.0433(16) -0.0134(14) -0.0011(13) 0.0060(13)

loop_
_atom_type_symbol
_atom_type_description
_atom_type_scat_dispersion_real
_atom_type_scat_dispersion_imag
_atom_type_scat_source
C C 0.0033 0.0016 'International Tables Vol C Tables 4.2.6.8 and 6.1.1.4'
H H 0.0000 0.0000 'International Tables Vol C Tables 4.2.6.8 and 6.1.1.4'
O O 0.0106 0.0060 'International Tables Vol C Tables 4.2.6.8 and 6.1.1.4'

loop_
_geom_angle_atom_site_label_1
_geom_angle_atom_site_label_2
_geom_angle_atom_site_label_3
_geom_angle
_geom_angle_site_symmetry_1
_geom_angle_site_symmetry_3
_geom_angle_publ_flag
C2 C1 C6 118.6(2) . . ?
C2 C1 C9 121.9(2) . . ?
C6 C1 C9 119.5(2) . . ?
C3 C2 C1 121.0(2) . . ?
C3 C2 H2A 119.5 . . ?
C1 C2 H2A 119.5 . . ?
C4 C3 C2 118.6(2) . . ?
C4 C3 C7 121.2(2) . . ?
C2 C3 C7 120.2(3) . . ?
C3 C4 C5 122.3(2) . . ?
C3 C4 H4A 118.8 . . ?
C5 C4 H4A 118.8 . . ?
C6 C5 C4 117.8(2) . . ?
C6 C5 C8 120.4(2) . . ?
C4 C5 C8 121.8(2) . . ?
C5 C6 C1 121.7(2) . . ?
C5 C6 H6 119.2 . . ?
C1 C6 H6 119.2 . . ?
C3 C7 H7A 109.5 . . ?
C3 C7 H7B 109.5 . . ?
H7A C7 H7B 109.5 . . ?
C3 C7 H7C 109.5 . . ?
H7A C7 H7C 109.5 . . ?
H7B C7 H7C 109.5 . . ?
C5 C8 H8A 109.5 . . ?
C5 C8 H8B 109.5 . . ?
H8A C8 H8B 109.5 . . ?
C5 C8 H8C 109.5 . . ?
H8A C8 H8C 109.5 . . ?
H8B C8 H8C 109.5 . . ?
C14 C9 C10 117.8(2) . . ?
C14 C9 C1 120.2(2) . . ?
C10 C9 C1 121.9(2) . . ?
O1 C10 C9 120.3(2) . . ?
O1 C10 C11 117.3(2) . . ?
C9 C10 C11 122.4(2) . . ?
C10 O1 H1 109.5 . . ?
C12 C11 C10 117.2(2) . . ?
C12 C11 C15 119.3(2) . . ?
C10 C11 C15 123.5(2) . . ?
C13 C12 C11 121.8(2) . . ?
C13 C12 H12 119.1 . . ?
C11 C12 H12 119.1 . . ?
C12 C13 C14 119.8(2) . . ?
C12 C13 H13 120.1 . . ?
C14 C13 H13 120.1 . . ?
C13 C14 C9 121.1(2) . . ?
C13 C14 H14 119.5 . . ?
C9 C14 H14 119.5 . . ?
C16 C15 C20 117.3(2) . . ?
C16 C15 C11 124.6(2) . . ?
C20 C15 C11 118.0(2) . . ?
O2 C16 C17 116.6(2) . . ?
O2 C16 C15 121.5(2) . . ?
C17 C16 C15 121.9(2) . . ?
C16 O2 H2 109.5 . . ?
C18 C17 C16 118.7(2) . . ?
C18 C17 C21 121.4(2) . . ?
C16 C17 C21 119.9(2) . . ?
C17 C18 C19 121.0(2) . . ?
C17 C18 H18 119.5 . . ?
C19 C18 H18 119.5 . . ?
C18 C19 C20 119.6(2) . . ?
C18 C19 H19 120.2 . . ?
C20 C19 H19 120.2 . . ?
C19 C20 C15 121.3(2) . . ?
C19 C20 H20 119.3 . . ?
C15 C20 H20 119.3 . . ?
C26 C21 C22 118.6(2) . . ?
C26 C21 C17 121.8(2) . . ?
C22 C21 C17 119.6(2) . . ?
C23 C22 C21 121.3(2) . . ?
C23 C22 H22 119.3 . . ?
C21 C22 H22 119.3 . . ?
C24 C23 C22 118.0(2) . . ?
C24 C23 C27 121.6(2) . . ?
C22 C23 C27 120.3(2) . . ?
C23 C24 C25 122.4(2) . . ?
C23 C24 H24 118.8 . . ?
C25 C24 H24 118.8 . . ?
C24 C25 C26 118.0(2) . . ?
C24 C25 C28 121.2(2) . . ?
C26 C25 C28 120.8(2) . . ?
C21 C26 C25 121.6(2) . . ?
C21 C26 H26 119.2 . . ?
C25 C26 H26 119.2 . . ?
C23 C27 H27A 109.5 . . ?
C23 C27 H27B 109.5 . . ?
H27A C27 H27B 109.5 . . ?
C23 C27 H27C 109.5 . . ?
H27A C27 H27C 109.5 . . ?
H27B C27 H27C 109.5 . . ?
C25 C28 H28A 109.5 . . ?
C25 C28 H28B 109.5 . . ?
H28A C28 H28B 109.5 . . ?
C25 C28 H28C 109.5 . . ?
H28A C28 H28C 109.5 . . ?
H28B C28 H28C 109.5 . . ?
C34 C29 C30 118.9(2) . . ?
C34 C29 C37 119.6(2) . . ?
C30 C29 C37 121.4(2) . . ?
C29 C30 C31 120.9(2) . . ?
C29 C30 H30 119.5 . . ?
C31 C30 H30 119.5 . . ?
C32 C31 C30 118.3(2) . . ?
C32 C31 C35 121.2(2) . . ?
C30 C31 C35 120.5(3) . . ?
C31 C32 C33 122.4(2) . . ?
C31 C32 H32 118.8 . . ?
C33 C32 H32 118.8 . . ?
C34 C33 C32 117.7(2) . . ?
C34 C33 C36 120.1(2) . . ?
C32 C33 C36 122.2(2) . . ?
C33 C34 C29 121.8(2) . . ?
C33 C34 H34 119.1 . . ?
C29 C34 H34 119.1 . . ?
C31 C35 H35A 109.5 . . ?
C31 C35 H35B 109.5 . . ?
H35A C35 H35B 109.5 . . ?
C31 C35 H35C 109.5 . . ?
H35A C35 H35C 109.5 . . ?
H35B C35 H35C 109.5 . . ?
C33 C36 H36A 109.5 . . ?
C33 C36 H36B 109.5 . . ?
H36A C36 H36B 109.5 . . ?
C33 C36 H36C 109.5 . . ?
H36A C36 H36C 109.5 . . ?
H36B C36 H36C 109.5 . . ?
C42 C37 C38 118.0(2) . . ?
C42 C37 C29 120.1(2) . . ?
C38 C37 C29 121.7(2) . . ?
O3 C38 C39 116.14(19) . . ?
O3 C38 C37 122.40(19) . . ?
C39 C38 C37 121.4(2) . . ?
C38 O3 H3 109.5 . . ?
C40 C39 C38 118.3(2) . . ?
C40 C39 C43 120.8(2) . . ?
C38 C39 C43 120.9(2) . . ?
C41 C40 C39 121.4(2) . . ?
C41 C40 H40 119.3 . . ?
C39 C40 H40 119.3 . . ?
C40 C41 C42 119.4(2) . . ?
C40 C41 H41 120.3 . . ?
C42 C41 H41 120.3 . . ?
C41 C42 C37 121.5(2) . . ?
C41 C42 H42 119.3 . . ?
C37 C42 H42 119.3 . . ?
C44 C43 C48 119.2(2) . . ?
C44 C43 C39 120.01(19) . . ?
C48 C43 C39 120.7(2) . . ?
O4 C44 C43 120.90(19) . . ?
O4 C44 C45 118.4(2) . . ?
C43 C44 C45 120.7(2) . . ?
C44 O4 H4 109.5 . . ?
C46 C45 C44 118.0(2) . . ?
C46 C45 C49 119.8(2) . . ?
C44 C45 C49 122.2(2) . . ?
C47 C46 C45 121.7(2) . . ?
C47 C46 H46 119.1 . . ?
C45 C46 H46 119.1 . . ?
C46 C47 C48 119.5(2) . . ?
C46 C47 H47 120.3 . . ?
C48 C47 H47 120.3 . . ?
C47 C48 C43 120.7(2) . . ?
C47 C48 H48 119.7 . . ?
C43 C48 H48 119.7 . . ?
C54 C49 C50 120.0(2) . . ?
C54 C49 C45 119.8(2) . . ?
C50 C49 C45 119.8(2) . . ?
C51 C50 C49 120.9(2) . . ?
C51 C50 H50 119.5 . . ?
C49 C50 H50 119.5 . . ?
C50 C51 C52 118.1(2) . . ?
C50 C51 C55 120.9(2) . . ?
C52 C51 C55 121.0(2) . . ?
C51 C52 C53 122.0(2) . . ?
C51 C52 H52 119.0 . . ?
C53 C52 H52 119.0 . . ?
C54 C53 C52 118.0(2) . . ?
C54 C53 C56 121.0(2) . . ?
C52 C53 C56 121.1(2) . . ?
C49 C54 C53 121.0(2) . . ?
C49 C54 H54 119.5 . . ?
C53 C54 H54 119.5 . . ?
C51 C55 H55A 109.5 . . ?
C51 C55 H55B 109.5 . . ?
H55A C55 H55B 109.5 . . ?
C51 C55 H55C 109.5 . . ?
H55A C55 H55C 109.5 . . ?
H55B C55 H55C 109.5 . . ?
C53 C56 H56A 109.5 . . ?
C53 C56 H56B 109.5 . . ?
H56A C56 H56B 109.5 . . ?
C53 C56 H56C 109.5 . . ?
H56A C56 H56C 109.5 . . ?
H56B C56 H56C 109.5 . . ?

loop_
_geom_bond_atom_site_label_1
_geom_bond_atom_site_label_2
_geom_bond_distance
_geom_bond_site_symmetry_2
_geom_bond_publ_flag
C1 C2 1.395(3) . ?
C1 C6 1.397(3) . ?
C1 C9 1.491(3) . ?
C2 C3 1.393(3) . ?
C2 H2A 0.9500 . ?
C3 C4 1.384(4) . ?
C3 C7 1.509(4) . ?
C4 C5 1.394(4) . ?
C4 H4A 0.9500 . ?
C5 C6 1.390(3) . ?
C5 C8 1.515(4) . ?
C6 H6 0.9500 . ?
C7 H7A 0.9800 . ?
C7 H7B 0.9800 . ?
C7 H7C 0.9800 . ?
C8 H8A 0.9800 . ?
C8 H8B 0.9800 . ?
C8 H8C 0.9800 . ?
C9 C14 1.393(3) . ?
C9 C10 1.399(3) . ?
C10 O1 1.379(2) . ?
C10 C11 1.399(3) . ?
O1 H1 0.8400 . ?
C11 C12 1.394(3) . ?
C11 C15 1.493(3) . ?
C12 C13 1.377(4) . ?
C12 H12 0.9500 . ?
C13 C14 1.381(3) . ?
C13 H13 0.9500 . ?
C14 H14 0.9500 . ?
C15 C16 1.403(3) . ?
C15 C20 1.406(3) . ?
C16 O2 1.377(3) . ?
C16 C17 1.398(3) . ?
O2 H2 0.8400 . ?
C17 C18 1.385(3) . ?
C17 C21 1.496(3) . ?
C18 C19 1.387(3) . ?
C18 H18 0.9500 . ?
C19 C20 1.389(3) . ?
C19 H19 0.9500 . ?
C20 H20 0.9500 . ?
C21 C26 1.379(3) . ?
C21 C22 1.400(3) . ?
C22 C23 1.395(3) . ?
C22 H22 0.9500 . ?
C23 C24 1.379(3) . ?
C23 C27 1.506(3) . ?
C24 C25 1.390(3) . ?
C24 H24 0.9500 . ?
C25 C26 1.395(3) . ?
C25 C28 1.508(4) . ?
C26 H26 0.9500 . ?
C27 H27A 0.9800 . ?
C27 H27B 0.9800 . ?
C27 H27C 0.9800 . ?
C28 H28A 0.9800 . ?
C28 H28B 0.9800 . ?
C28 H28C 0.9800 . ?
C29 C34 1.393(3) . ?
C29 C30 1.393(3) . ?
C29 C37 1.481(3) . ?
C30 C31 1.396(3) . ?
C30 H30 0.9500 . ?
C31 C32 1.388(4) . ?
C31 C35 1.510(4) . ?
C32 C33 1.392(4) . ?
C32 H32 0.9500 . ?
C33 C34 1.391(3) . ?
C33 C36 1.500(4) . ?
C34 H34 0.9500 . ?
C35 H35A 0.9800 . ?
C35 H35B 0.9800 . ?
C35 H35C 0.9800 . ?
C36 H36A 0.9800 . ?
C36 H36B 0.9800 . ?
C36 H36C 0.9800 . ?
C37 C42 1.392(3) . ?
C37 C38 1.404(3) . ?
C38 O3 1.370(3) . ?
C38 C39 1.398(3) . ?
O3 H3 0.8400 . ?
C39 C40 1.391(3) . ?
C39 C43 1.494(3) . ?
C40 C41 1.383(3) . ?
C40 H40 0.9500 . ?
C41 C42 1.384(3) . ?
C41 H41 0.9500 . ?
C42 H42 0.9500 . ?
C43 C44 1.396(3) . ?
C43 C48 1.397(3) . ?
C44 O4 1.377(3) . ?
C44 C45 1.404(3) . ?
O4 H4 0.8400 . ?
C45 C46 1.400(3) . ?
C45 C49 1.515(3) . ?
C46 C47 1.380(3) . ?
C46 H46 0.9500 . ?
C47 C48 1.385(3) . ?
C47 H47 0.9500 . ?
C48 H48 0.9500 . ?
C49 C54 1.371(3) . ?
C49 C50 1.392(3) . ?
C50 C51 1.381(3) . ?
C50 H50 0.9500 . ?
C51 C52 1.395(3) . ?
C51 C55 1.510(3) . ?
C52 C53 1.396(3) . ?
C52 H52 0.9500 . ?
C53 C54 1.391(3) . ?
C53 C56 1.513(3) . ?
C54 H54 0.9500 . ?
C55 H55A 0.9800 . ?
C55 H55B 0.9800 . ?
C55 H55C 0.9800 . ?
C56 H56A 0.9800 . ?
C56 H56B 0.9800 . ?
C56 H56C 0.9800 . ?
